data_4022438
loop_
_publ_author_name
'Alessandro Dondoni'
'Alessandro Massi'
'Erik Minghini'
'Simona Sabbatini'
'Valerio Bertolasi'

_publ_section_title
;
 Model Studies toward the Synthesis of Dihydropyrimidinyl
 and Pyridyl \a-Amino Acids via Three-Component
 Biginelli and Hantzsch Cyclocondensations
;
_journal_name_full 'Journal of Organic Chemistry'
_journal_page_first 6172
_journal_page_last 6183
_journal_paper_doi 10.1021/jo0342830
_journal_volume 68
_journal_year 2003
_chemical_formula_moiety 'C19 H31 N3 O6'
_chemical_formula_sum 'C19 H31 N3 O6'
_chemical_formula_weight 397.47
_chemical_name_systematic
;
 ?
;
_space_group_IT_number 19
_symmetry_cell_setting orthorhombic
_symmetry_space_group_name_Hall 'P 2ac 2ab'
_symmetry_space_group_name_H-M 'P 21 21 21'
_atom_sites_solution_hydrogens geom
_atom_sites_solution_primary direct
_atom_sites_solution_secondary difmap
_audit_creation_method SHELXL-97
_cell_angle_alpha 90.00
_cell_angle_beta 90.00
_cell_angle_gamma 90.00
_cell_formula_units_Z 4
_cell_length_a 5.8209(2)
_cell_length_b 15.1688(4)
_cell_length_c 24.5767(9)
_cell_measurement_reflns_used 3618
_cell_measurement_temperature 295
_cell_measurement_theta_max 27.5
_cell_measurement_theta_min 3.6
_cell_volume 2170.0(1)
_computing_cell_refinement 'Denzo-SMN (Otwinowski & Minor, 1997)'
_computing_data_collection 'Kappa CCD server software (Nonius, 1997)'
_computing_data_reduction 'Denzo-SMN (Otwinowski & Minor, 1997)'
_computing_molecular_graphics 'ORTEP III (Burnett & Johnson, 1996)'
_computing_publication_material
;
SHELXL-97 (Sheldrick, 1997), PARST (Nardelli, 1995)
;
_computing_structure_refinement 'SHELXL-97 (Sheldrick, 1997)'
_computing_structure_solution 'SIR97 (Altomare et al., 1999)'
_diffrn_ambient_temperature 295
_diffrn_measured_fraction_theta_full 0.921
_diffrn_measured_fraction_theta_max 0.921
_diffrn_measurement_device_type 'Nonius Kappa CCD'
_diffrn_measurement_method '\f scans and \w scans'
_diffrn_radiation_monochromator graphite
_diffrn_radiation_source 'fine-focus sealed tube'
_diffrn_radiation_type MoK\a
_diffrn_radiation_wavelength 0.71070
_diffrn_reflns_av_R_equivalents 0.041
_diffrn_reflns_av_sigmaI/netI 0.0637
_diffrn_reflns_limit_h_max 7
_diffrn_reflns_limit_h_min -7
_diffrn_reflns_limit_k_max 19
_diffrn_reflns_limit_k_min -19
_diffrn_reflns_limit_l_max 31
_diffrn_reflns_limit_l_min -31
_diffrn_reflns_number 7282
_diffrn_reflns_theta_full 27.53
_diffrn_reflns_theta_max 27.53
_diffrn_reflns_theta_min 3.60
_exptl_absorpt_coefficient_mu 0.091
_exptl_absorpt_correction_type none
_exptl_crystal_colour colorless
_exptl_crystal_density_diffrn 1.217
_exptl_crystal_density_method 'not measured'
_exptl_crystal_description prism
_exptl_crystal_F_000 856
_exptl_crystal_size_max 0.31
_exptl_crystal_size_mid 0.17
_exptl_crystal_size_min 0.12
_refine_diff_density_max 0.164
_refine_diff_density_min -0.166
_refine_diff_density_rms 0.034
_refine_ls_abs_structure_details 'Flack H D (1983), Acta Cryst. A39, 876-881'
_refine_ls_abs_structure_Flack -0.2(10)
_refine_ls_extinction_method none
_refine_ls_goodness_of_fit_ref 1.050
_refine_ls_hydrogen_treatment mixed
_refine_ls_matrix_type full
_refine_ls_number_parameters 284
_refine_ls_number_reflns 4361
_refine_ls_number_restraints 0
_refine_ls_restrained_S_all 1.050
_refine_ls_R_factor_all 0.0531
_refine_ls_R_factor_gt 0.0408
_refine_ls_shift/su_max 0.001
_refine_ls_shift/su_mean 0.000
_refine_ls_structure_factor_coef Fsqd
_refine_ls_weighting_details 'calc w=1/[\s^2^(Fo^2^)+(0.0382P)^2^+0.1622P] where P=(Fo^2^+2Fc^2^)/3'
_refine_ls_weighting_scheme calc
_refine_ls_wR_factor_gt 0.0951
_refine_ls_wR_factor_ref 0.1041
_reflns_number_gt 3671
_reflns_number_total 4361
_reflns_threshold_expression I>2sigma(I)
_cod_data_source_file jo0342830si20030523_100859.cif
_cod_data_source_block (4R)-11
_cod_database_code 4022438

loop_
_symmetry_equiv_pos_as_xyz
'x, y, z'
'-x+1/2, -y, z+1/2'
'x+1/2, -y+1/2, -z'
'-x, y+1/2, -z+1/2'

loop_
_atom_site_label
_atom_site_type_symbol
_atom_site_fract_x
_atom_site_fract_y
_atom_site_fract_z
_atom_site_U_iso_or_equiv
_atom_site_adp_type
_atom_site_occupancy
_atom_site_symmetry_multiplicity
_atom_site_calc_flag
_atom_site_refinement_flags
O1 O 0.7634(2) -0.29433(9) 0.96060(5) 0.0615(3) Uani 1 1 d .
O2 O 0.5155(4) 0.08551(12) 0.87024(8) 0.1059(6) Uani 1 1 d .
O3 O 0.7944(3) 0.10598(9) 0.93020(6) 0.0721(4) Uani 1 1 d .
O4 O 0.9597(2) 0.10171(9) 1.10370(6) 0.0679(4) Uani 1 1 d .
O5 O 0.7429(2) -0.17953(8) 1.12866(5) 0.0593(3) Uani 1 1 d .
O6 O 0.6304(2) -0.08610(9) 1.19604(5) 0.0610(3) Uani 1 1 d .
N1 N 0.5486(3) -0.18647(11) 0.92084(6) 0.0559(4) Uani 1 1 d .
H1N H 0.456(5) -0.2359(17) 0.9064(10) 0.091(7) Uiso 1 1 d .
N3 N 0.8889(3) -0.15222(10) 0.96387(6) 0.0529(3) Uani 1 1 d .
H3N H 0.999(4) -0.1719(17) 0.9818(10) 0.083(7) Uiso 1 1 d .
N4 N 0.8087(2) -0.03252(10) 1.12308(6) 0.0526(3) Uani 1 1 d .
C2 C 0.7379(3) -0.21537(12) 0.95016(7) 0.0514(4) Uani 1 1 d .
C4 C 0.8278(3) -0.05853(12) 0.96728(7) 0.0499(4) Uani 1 1 d .
H4 H 0.976(3) -0.0258(12) 0.9603(7) 0.053(5) Uiso 1 1 d .
C5 C 0.6579(3) -0.03661(12) 0.92265(7) 0.0536(4) Uani 1 1 d .
C6 C 0.5196(3) -0.10064(13) 0.90305(7) 0.0532(4) Uani 1 1 d .
C7 C 0.3296(4) -0.08994(16) 0.86249(8) 0.0704(5) Uani 1 1 d .
H71 H 0.2764 -0.0300 0.8629 0.085 Uiso 1 1 calc R
H72 H 0.2052 -0.1287 0.8717 0.085 Uiso 1 1 calc R
H73 H 0.3855 -0.1042 0.8268 0.085 Uiso 1 1 calc R
C8 C 0.6414(4) 0.05526(14) 0.90416(8) 0.0647(5) Uani 1 1 d .
C9 C 0.7964(5) 0.19915(14) 0.91735(9) 0.0833(7) Uani 1 1 d .
H91 H 0.6494 0.2257 0.9260 0.100 Uiso 1 1 calc R
H92 H 0.8275 0.2081 0.8790 0.100 Uiso 1 1 calc R
C10 C 0.9809(7) 0.23840(18) 0.95093(13) 0.1148(11) Uani 1 1 d .
H101 H 0.9554 0.2241 0.9885 0.138 Uiso 1 1 calc R
H102 H 0.9803 0.3013 0.9465 0.138 Uiso 1 1 calc R
H103 H 1.1268 0.2153 0.9396 0.138 Uiso 1 1 calc R
C11 C 0.7319(3) -0.03567(13) 1.02399(7) 0.0506(4) Uani 1 1 d .
H111 H 0.604(3) -0.0792(12) 1.0318(7) 0.050(4) Uiso 1 1 d .
H112 H 0.667(4) 0.0260(15) 1.0229(8) 0.069(6) Uiso 1 1 d .
C12 C 0.9132(3) -0.03959(13) 1.06849(6) 0.0510(4) Uani 1 1 d .
H12 H 0.997(3) -0.0936(13) 1.0663(7) 0.053(5) Uiso 1 1 d .
C13 C 0.8561(3) 0.05502(13) 1.14788(7) 0.0552(4) Uani 1 1 d .
C14 C 1.0719(4) 0.03908(14) 1.06958(8) 0.0661(5) Uani 1 1 d .
H141 H 1.2206 0.0231 1.0844 0.079 Uiso 1 1 calc R
H142 H 1.0934 0.0627 1.0333 0.079 Uiso 1 1 calc R
C15 C 0.6429(4) 0.10547(15) 1.16368(10) 0.0754(6) Uani 1 1 d .
H151 H 0.6826 0.1657 1.1710 0.090 Uiso 1 1 calc R
H152 H 0.5766 0.0795 1.1957 0.090 Uiso 1 1 calc R
H153 H 0.5338 0.1032 1.1344 0.090 Uiso 1 1 calc R
C16 C 1.0233(4) 0.04745(17) 1.19503(8) 0.0772(6) Uani 1 1 d .
H161 H 1.1608 0.0185 1.1830 0.093 Uiso 1 1 calc R
H162 H 0.9542 0.0138 1.2238 0.093 Uiso 1 1 calc R
H163 H 1.0607 0.1053 1.2082 0.093 Uiso 1 1 calc R
C17 C 0.7298(3) -0.10571(12) 1.14798(7) 0.0496(4) Uani 1 1 d .
C18 C 0.5355(3) -0.15617(14) 1.23115(7) 0.0595(5) Uani 1 1 d .
C19 C 0.4396(4) -0.10299(19) 1.27851(9) 0.0838(7) Uani 1 1 d .
H191 H 0.5603 -0.0685 1.2945 0.101 Uiso 1 1 calc R
H192 H 0.3776 -0.1424 1.3053 0.101 Uiso 1 1 calc R
H193 H 0.3205 -0.0646 1.2656 0.101 Uiso 1 1 calc R
C20 C 0.7270(3) -0.21572(15) 1.25073(9) 0.0676(5) Uani 1 1 d .
H201 H 0.7923 -0.2464 1.2203 0.081 Uiso 1 1 calc R
H202 H 0.6666 -0.2576 1.2763 0.081 Uiso 1 1 calc R
H203 H 0.8436 -0.1809 1.2681 0.081 Uiso 1 1 calc R
C21 C 0.3504(4) -0.20633(19) 1.20148(10) 0.0850(7) Uani 1 1 d .
H211 H 0.2441 -0.1655 1.1855 0.102 Uiso 1 1 calc R
H212 H 0.2705 -0.2438 1.2267 0.102 Uiso 1 1 calc R
H213 H 0.4188 -0.2417 1.1734 0.102 Uiso 1 1 calc R

loop_
_atom_site_aniso_label
_atom_site_aniso_U_11
_atom_site_aniso_U_22
_atom_site_aniso_U_33
_atom_site_aniso_U_23
_atom_site_aniso_U_13
_atom_site_aniso_U_12
O1 0.0652(7) 0.0471(7) 0.0721(8) 0.0024(6) 0.0013(6) -0.0015(6)
O2 0.1348(15) 0.0720(11) 0.1109(13) 0.0309(9) -0.0554(12) -0.0102(10)
O3 0.1003(10) 0.0487(7) 0.0674(8) 0.0109(7) -0.0111(8) -0.0108(7)
O4 0.0824(9) 0.0526(8) 0.0687(8) -0.0029(7) 0.0029(7) -0.0138(7)
O5 0.0725(7) 0.0482(7) 0.0572(7) -0.0010(6) 0.0136(6) -0.0004(6)
O6 0.0789(8) 0.0568(8) 0.0473(6) 0.0028(5) 0.0135(6) 0.0083(6)
N1 0.0608(8) 0.0514(9) 0.0557(8) 0.0016(7) -0.0051(7) -0.0057(7)
N3 0.0576(8) 0.0478(9) 0.0533(8) -0.0002(7) -0.0037(7) 0.0007(7)
N4 0.0676(9) 0.0463(8) 0.0441(7) -0.0019(6) 0.0018(6) -0.0028(7)
C2 0.0575(9) 0.0502(10) 0.0464(9) -0.0007(7) 0.0035(7) -0.0024(8)
C4 0.0570(9) 0.0473(10) 0.0455(8) 0.0037(7) -0.0009(7) -0.0047(8)
C5 0.0670(10) 0.0492(10) 0.0447(8) 0.0048(8) -0.0030(8) -0.0044(8)
C6 0.0616(10) 0.0532(10) 0.0449(8) 0.0030(8) 0.0002(7) -0.0016(9)
C7 0.0767(12) 0.0705(13) 0.0640(12) 0.0056(10) -0.0151(9) -0.0042(10)
C8 0.0817(13) 0.0572(11) 0.0553(10) 0.0051(9) -0.0074(10) -0.0019(10)
C9 0.131(2) 0.0508(12) 0.0679(13) 0.0087(10) -0.0029(13) -0.0076(13)
C10 0.157(3) 0.0700(17) 0.117(2) 0.0100(15) -0.018(2) -0.0369(18)
C11 0.0563(9) 0.0494(10) 0.0460(9) 0.0019(7) 0.0008(7) -0.0005(9)
C12 0.0585(9) 0.0504(10) 0.0439(9) 0.0004(7) 0.0027(7) -0.0030(8)
C13 0.0617(10) 0.0496(10) 0.0543(9) -0.0052(8) -0.0053(8) -0.0002(8)
C14 0.0705(11) 0.0673(13) 0.0606(11) -0.0043(9) 0.0044(9) -0.0161(10)
C15 0.0754(13) 0.0587(13) 0.0920(15) -0.0076(11) 0.0018(11) 0.0108(11)
C16 0.0718(12) 0.0916(17) 0.0681(12) -0.0121(12) -0.0150(10) -0.0080(12)
C17 0.0549(9) 0.0500(10) 0.0440(8) 0.0001(7) 0.0026(7) 0.0044(8)
C18 0.0538(9) 0.0720(13) 0.0526(10) 0.0127(9) 0.0121(8) 0.0101(9)
C19 0.0858(14) 0.1048(18) 0.0609(12) 0.0114(11) 0.0201(11) 0.0337(14)
C20 0.0651(11) 0.0765(13) 0.0612(11) 0.0139(10) 0.0099(9) 0.0139(10)
C21 0.0569(11) 0.111(2) 0.0874(16) 0.0110(14) 0.0080(10) -0.0073(12)

loop_
_atom_type_symbol
_atom_type_description
_atom_type_scat_dispersion_real
_atom_type_scat_dispersion_imag
_atom_type_scat_source
C C 0.0033 0.0016 'International Tables Vol C Tables 4.2.6.8 and 6.1.1.4'
H H 0.0000 0.0000 'International Tables Vol C Tables 4.2.6.8 and 6.1.1.4'
N N 0.0061 0.0033 'International Tables Vol C Tables 4.2.6.8 and 6.1.1.4'
O O 0.0106 0.0060 'International Tables Vol C Tables 4.2.6.8 and 6.1.1.4'

loop_
_geom_angle_atom_site_label_1
_geom_angle_atom_site_label_2
_geom_angle_atom_site_label_3
_geom_angle
C8 O3 C9 117.51(17)
C14 O4 C13 108.05(14)
C17 O6 C18 120.91(14)
C6 N1 C2 123.93(16)
C6 N1 H1N 122.2(15)
C2 N1 H1N 112.3(15)
C2 N3 C4 123.11(16)
C2 N3 H3N 112.5(18)
C4 N3 H3N 120.2(18)
C17 N4 C12 119.53(14)
C17 N4 C13 127.77(14)
C12 N4 C13 111.14(14)
O1 C2 N3 124.14(17)
O1 C2 N1 120.68(16)
N3 C2 N1 115.13(16)
N3 C4 C5 109.26(14)
N3 C4 C11 110.94(14)
C5 C4 C11 111.68(15)
N3 C4 H4 105.0(10)
C5 C4 H4 109.1(10)
C11 C4 H4 110.6(10)
C6 C5 C8 122.21(17)
C6 C5 C4 119.33(16)
C8 C5 C4 118.38(16)
C5 C6 N1 119.43(16)
C5 C6 C7 126.84(18)
N1 C6 C7 113.72(16)
C6 C7 H71 109.5
C6 C7 H72 109.5
H71 C7 H72 109.5
C6 C7 H73 109.5
H71 C7 H73 109.5
H72 C7 H73 109.5
O2 C8 O3 121.18(19)
O2 C8 C5 128.1(2)
O3 C8 C5 110.71(16)
O3 C9 C10 106.1(2)
O3 C9 H91 110.5
C10 C9 H91 110.5
O3 C9 H92 110.5
C10 C9 H92 110.5
H91 C9 H92 108.7
C9 C10 H101 109.5
C9 C10 H102 109.5
H101 C10 H102 109.5
C9 C10 H103 109.5
H101 C10 H103 109.5
H102 C10 H103 109.5
C12 C11 C4 112.97(15)
C12 C11 H111 110.3(10)
C4 C11 H111 106.9(10)
C12 C11 H112 108.5(12)
C4 C11 H112 108.7(12)
H111 C11 H112 109.4(16)
N4 C12 C14 100.29(14)
N4 C12 C11 111.38(14)
C14 C12 C11 113.98(16)
N4 C12 H12 108.8(11)
C14 C12 H12 111.6(11)
C11 C12 H12 110.3(11)
O4 C13 N4 102.09(13)
O4 C13 C15 106.93(17)
N4 C13 C15 113.93(16)
O4 C13 C16 110.29(15)
N4 C13 C16 111.37(17)
C15 C13 C16 111.68(17)
O4 C14 C12 104.88(15)
O4 C14 H141 110.8
C12 C14 H141 110.8
O4 C14 H142 110.8
C12 C14 H142 110.8
H141 C14 H142 108.8
C13 C15 H151 109.5
C13 C15 H152 109.5
H151 C15 H152 109.5
C13 C15 H153 109.5
H151 C15 H153 109.5
H152 C15 H153 109.5
C13 C16 H161 109.5
C13 C16 H162 109.5
H161 C16 H162 109.5
C13 C16 H163 109.5
H161 C16 H163 109.5
H162 C16 H163 109.5
O5 C17 N4 123.95(15)
O5 C17 O6 124.80(16)
N4 C17 O6 111.23(15)
O6 C18 C21 110.37(16)
O6 C18 C20 109.88(14)
C21 C18 C20 112.27(19)
O6 C18 C19 101.68(17)
C21 C18 C19 112.06(18)
C20 C18 C19 110.08(16)
C18 C19 H191 109.5
C18 C19 H192 109.5
H191 C19 H192 109.5
C18 C19 H193 109.5
H191 C19 H193 109.5
H192 C19 H193 109.5
C18 C20 H201 109.5
C18 C20 H202 109.5
H201 C20 H202 109.5
C18 C20 H203 109.5
H201 C20 H203 109.5
H202 C20 H203 109.5
C18 C21 H211 109.5
C18 C21 H212 109.5
H211 C21 H212 109.5
C18 C21 H213 109.5
H211 C21 H213 109.5
H212 C21 H213 109.5

loop_
_geom_bond_atom_site_label_1
_geom_bond_atom_site_label_2
_geom_bond_distance
O1 C2 1.234(2)
O2 C8 1.201(2)
O3 C8 1.340(2)
O3 C9 1.448(2)
O4 C14 1.426(2)
O4 C13 1.430(2)
O5 C17 1.219(2)
O6 C17 1.349(2)
O6 C18 1.476(2)
N1 C6 1.384(2)
N1 C2 1.387(2)
N1 H1N 0.99(3)
N3 C2 1.343(2)
N3 C4 1.467(2)
N3 H3N 0.83(3)
N4 C17 1.348(2)
N4 C12 1.477(2)
N4 C13 1.487(2)
C4 C5 1.514(2)
C4 C11 1.541(2)
C4 H4 1.01(2)
C5 C6 1.350(2)
C5 C8 1.469(3)
C6 C7 1.498(3)
C7 H71 0.9600
C7 H72 0.9600
C7 H73 0.9600
C9 C10 1.479(4)
C9 H91 0.9700
C9 H92 0.9700
C10 H101 0.9600
C10 H102 0.9600
C10 H103 0.9600
C11 C12 1.521(2)
C11 H111 1.01(2)
C11 H112 1.01(2)
C12 C14 1.509(3)
C12 H12 0.953(19)
C13 C15 1.509(3)
C13 C16 1.518(3)
C14 H141 0.9700
C14 H142 0.9700
C15 H151 0.9600
C15 H152 0.9600
C15 H153 0.9600
C16 H161 0.9600
C16 H162 0.9600
C16 H163 0.9600
C18 C21 1.507(3)
C18 C20 1.513(3)
C18 C19 1.522(3)
C19 H191 0.9600
C19 H192 0.9600
C19 H193 0.9600
C20 H201 0.9600
C20 H202 0.9600
C20 H203 0.9600
C21 H211 0.9600
C21 H212 0.9600
C21 H213 0.9600

loop_
_cod_related_entry_id
_cod_related_entry_database
_cod_related_entry_code
1 ChemSpider 9059094
